data_7045475
loop_
_publ_author_name
'Thoresen, Eirik Mydske'
'Balcells, David'
'\/Oien-\/Odegaard, Sigurd'
'Hylland, Knut Tormodss\/onn'
'Tilset, Mats'
'Amedjkouh, Mohamed'

_publ_section_title
;
 Cyclometalated ruthenium complexes with carboxylated ligands from a
 combined experimental/computational perspective.
;
_journal_issue 8
_journal_name_full 'Dalton transactions (Cambridge, England : 2003)'
_journal_page_first 2589
_journal_page_last 2601
_journal_paper_doi 10.1039/c7dt03935b
_journal_volume 47
_journal_year 2018
_chemical_formula_moiety 'C31 H30 N5 O4 Ru, F6 P'
_chemical_formula_sum 'C31 H30 F6 N5 O4 P Ru'
_chemical_formula_weight 782.64
_space_group_crystal_system monoclinic
_space_group_IT_number 14
_space_group_name_Hall '-P 2yn'
_space_group_name_H-M_alt 'P 1 21/n 1'
_symmetry_space_group_name_Hall '-P 2yn'
_symmetry_space_group_name_H-M 'P 1 21/n 1'
_atom_sites_solution_hydrogens geom
_audit_creation_date 2017-10-04
_audit_creation_method
;
Olex2 1.2
(compiled 2017.08.10 svn.r3458 for OlexSys, GUI svn.r5381)
;
_audit_update_record
;
2017-10-04 deposited with the CCDC.
2018-01-31 downloaded from the CCDC.
;
_cell_angle_alpha 90
_cell_angle_beta 93.750(2)
_cell_angle_gamma 90
_cell_formula_units_Z 4
_cell_length_a 12.8750(12)
_cell_length_b 9.1042(8)
_cell_length_c 27.598(3)
_cell_measurement_reflns_used 9988
_cell_measurement_temperature 273(2)
_cell_measurement_theta_max 28.25
_cell_measurement_theta_min 2.36
_cell_volume 3228.0(5)
_computing_cell_refinement 'APEX3 (Bruker AXS, 2016)'
_computing_data_collection 'APEX3 (Bruker AXS, 2016)'
_computing_data_reduction 'APEX3 (Bruker AXS, 2016)'
_computing_molecular_graphics 'Diamond v4 (Brandenburg, 2012)'
_computing_publication_material 'Olex2 (Dolomanov et al., 2009)'
_computing_structure_refinement 'SHELXL (Sheldrick, 2015b)'
_computing_structure_solution 'SHELXT (Sheldrick, 2015a)'
_diffrn_ambient_temperature 273.15
_diffrn_detector 'Bruker PHOTON100 area detector'
_diffrn_detector_area_resol_mean 10.4167
_diffrn_detector_type 'CMOS area detector'
_diffrn_measured_fraction_theta_full 0.999
_diffrn_measured_fraction_theta_max 0.997
_diffrn_measurement_device 'three-circle diffractometer'
_diffrn_measurement_device_type 'Bruker D8 Venture'
_diffrn_measurement_method '\f and \w scans'
_diffrn_radiation_monochromator 'Silicon 111'
_diffrn_radiation_probe x-ray
_diffrn_radiation_type MoK\a
_diffrn_radiation_wavelength 0.71073
_diffrn_reflns_av_R_equivalents 0.0512
_diffrn_reflns_av_unetI/netI 0.0386
_diffrn_reflns_Laue_measured_fraction_full 0.999
_diffrn_reflns_Laue_measured_fraction_max 0.997
_diffrn_reflns_limit_h_max 17
_diffrn_reflns_limit_h_min -17
_diffrn_reflns_limit_k_max 12
_diffrn_reflns_limit_k_min -12
_diffrn_reflns_limit_l_max 36
_diffrn_reflns_limit_l_min -36
_diffrn_reflns_number 42287
_diffrn_reflns_point_group_measured_fraction_full 0.999
_diffrn_reflns_point_group_measured_fraction_max 0.997
_diffrn_reflns_theta_full 25.242
_diffrn_reflns_theta_max 28.351
_diffrn_reflns_theta_min 2.356
_diffrn_source 'microfocus sealed X-ray tube'
_diffrn_standards_number 0
_exptl_absorpt_coefficient_mu 0.615
_exptl_absorpt_correction_T_max 0.7457
_exptl_absorpt_correction_T_min 0.6879
_exptl_absorpt_correction_type multi-scan
_exptl_absorpt_process_details
'SADABS-2016/2 (Bruker,2016/2) was used for absorption correction. wR2(int) was 0.1159 before and 0.0520 after correction. The Ratio of minimum to maximum transmission is 0.9225. The \l/2 correction factor is Not present.'
_exptl_crystal_density_diffrn 1.610
_exptl_crystal_description block
_exptl_crystal_F_000 1584
_exptl_crystal_size_max 0.05
_exptl_crystal_size_mid 0.05
_exptl_crystal_size_min 0.05
_refine_diff_density_max 2.335
_refine_diff_density_min -1.694
_refine_diff_density_rms 0.128
_refine_ls_extinction_method none
_refine_ls_goodness_of_fit_ref 1.139
_refine_ls_hydrogen_treatment constr
_refine_ls_matrix_type full
_refine_ls_number_parameters 437
_refine_ls_number_reflns 8036
_refine_ls_number_restraints 0
_refine_ls_restrained_S_all 1.139
_refine_ls_R_factor_all 0.0843
_refine_ls_R_factor_gt 0.0695
_refine_ls_shift/su_max 0.001
_refine_ls_shift/su_mean 0.000
_refine_ls_structure_factor_coef Fsqd
_refine_ls_weighting_details 'w=1/[\s^2^(Fo^2^)+(0.0324P)^2^+23.4506P] where P=(Fo^2^+2Fc^2^)/3'
_refine_ls_weighting_scheme calc
_refine_ls_wR_factor_gt 0.1484
_refine_ls_wR_factor_ref 0.1546
_reflns_Friedel_coverage 0.000
_reflns_number_gt 6719
_reflns_number_total 8036
_reflns_threshold_expression 'I > 2\s(I)'
_cod_data_source_file c7dt03935b2.cif
_cod_data_source_block emt-151
_cod_depositor_comments 'Adding full bibliography for 7045471--7045478.cif.'
_cod_database_code 7045475
_shelx_shelxl_version_number 2014/7
_shelx_space_group_comment
;
The symmetry employed for this shelxl refinement is uniquely defined
by the following loop, which should always be used as a source of
symmetry information in preference to the above space-group names.
They are only intended as comments.
;
_olex2_refinement_description
;
1. Fixed Uiso
 At 1.2 times of:
  All C(H) groups, All C(H,H) groups
 At 1.5 times of:
  All C(H,H,H) groups
2.a Secondary CH2 refined with riding coordinates:
 C019(H01G,H01H), C01C(H01O,H01P)
2.b Aromatic/amide H refined with riding coordinates:
 C00E(H00E), C00F(H00F), C00H(H00H), C00I(H00I), C00J(H00J), C00L(H00L),
 C00P(H00P), C00V(H00V), C00W(H00W), C010(H010), C011(H011), C013(H013),
 C015(H015), C017(H017)
2.c Idealised Me refined as rotating group:
 C014(H01A,H01B,H01C), C016(H01D,H01E,H01F), C01A(H01I,H01J,H01K), C01B(H01L,
 H01M,H01N)
;
_olex2_submission_special_instructions 'No special instructions were received'

loop_
_space_group_symop_operation_xyz
'x, y, z'
'-x+1/2, y+1/2, -z+1/2'
'-x, -y, -z'
'x-1/2, -y-1/2, z-1/2'

loop_
_atom_site_label
_atom_site_type_symbol
_atom_site_fract_x
_atom_site_fract_y
_atom_site_fract_z
_atom_site_U_iso_or_equiv
_atom_site_adp_type
_atom_site_occupancy
_atom_site_site_symmetry_order
_atom_site_calc_flag
_atom_site_refinement_flags_posn
Ru01 Ru 0.26488(3) 0.46288(4) 0.60088(2) 0.01819(10) Uani 1 1 d .
P002 P 0.23006(9) 1.05218(13) 0.44740(5) 0.0212(2) Uani 1 1 d .
N003 N 0.4058(3) 0.5448(4) 0.62690(13) 0.0182(7) Uani 1 1 d .
O004 O 0.6888(3) 0.5764(5) 0.74456(13) 0.0342(9) Uani 1 1 d .
O005 O 0.1795(3) 0.5461(4) 0.40242(13) 0.0321(8) Uani 1 1 d .
N006 N 0.1952(3) 0.6591(5) 0.61600(15) 0.0225(8) Uani 1 1 d .
N007 N 0.3302(3) 0.2616(4) 0.59299(16) 0.0229(8) Uani 1 1 d .
N008 N 0.3282(3) 0.5449(4) 0.53660(13) 0.0167(7) Uani 1 1 d .
N009 N 0.1325(3) 0.3853(4) 0.56671(14) 0.0203(8) Uani 1 1 d .
O00A O 0.3158(3) 0.6450(5) 0.36727(13) 0.0340(9) Uani 1 1 d .
C00B C 0.3267(4) 0.6054(5) 0.45260(17) 0.0206(9) Uani 1 1 d .
C00C C 0.2105(3) 0.4129(6) 0.66626(17) 0.0223(10) Uani 1 1 d .
C00D C 0.4621(3) 0.6195(5) 0.59485(17) 0.0172(8) Uani 1 1 d .
C00E C 0.4189(4) 0.6827(5) 0.46052(18) 0.0233(10) Uani 1 1 d .
H00E H 0.4489 0.7293 0.4349 0.028 Uiso 1 1 calc R
C00F C 0.2849(3) 0.5376(5) 0.49118(16) 0.0195(8) Uani 1 1 d .
H00F H 0.2237 0.4841 0.4856 0.023 Uiso 1 1 calc R
C00G C 0.4183(3) 0.6208(5) 0.54443(17) 0.0175(8) Uani 1 1 d .
C00H C 0.5570(3) 0.6837(5) 0.60923(18) 0.0210(9) Uani 1 1 d .
H00H H 0.5918 0.7404 0.5875 0.025 Uiso 1 1 calc R
C00I C 0.4655(4) 0.6898(5) 0.50677(18) 0.0224(9) Uani 1 1 d .
H00I H 0.5279 0.7402 0.5127 0.027 Uiso 1 1 calc R
C00J C 0.5992(4) 0.6630(5) 0.65573(18) 0.0239(10) Uani 1 1 d .
H00J H 0.6626 0.7056 0.6658 0.029 Uiso 1 1 calc R
F00K F 0.2336(5) 1.1393(8) 0.39913(17) 0.108(2) Uani 1 1 d .
C00L C 0.4490(4) 0.5229(5) 0.67205(17) 0.0227(9) Uani 1 1 d .
H00L H 0.4124 0.4688 0.6939 0.027 Uiso 1 1 calc R
C00M C 0.2745(4) 0.6019(5) 0.40258(17) 0.0240(10) Uani 1 1 d .
O00N O 0.5450(4) 0.4598(7) 0.76339(17) 0.0653(17) Uani 1 1 d .
C00O C 0.5461(4) 0.5782(5) 0.68706(18) 0.0236(10) Uani 1 1 d .
C00P C 0.1890(4) 0.7777(6) 0.5880(2) 0.0292(11) Uani 1 1 d .
H00P H 0.2188 0.7739 0.5582 0.035 Uiso 1 1 calc R
F00Q F 0.1132(4) 1.0771(6) 0.4476(3) 0.128(3) Uani 1 1 d .
C00R C 0.0631(4) 0.3358(5) 0.54493(19) 0.0238(10) Uani 1 1 d .
C00S C 0.1596(4) 0.5277(6) 0.68896(19) 0.0284(10) Uani 1 1 d .
C00T C 0.3662(4) 0.1490(6) 0.5892(2) 0.0295(11) Uani 1 1 d .
F00U F 0.2274(5) 0.9628(9) 0.4947(2) 0.142(4) Uani 1 1 d .
C00V C 0.2168(4) 0.2793(6) 0.69117(19) 0.0277(11) Uani 1 1 d .
H00V H 0.2494 0.2001 0.6773 0.033 Uiso 1 1 calc R
C00W C 0.1277(5) 0.3794(8) 0.7583(2) 0.0428(15) Uani 1 1 d .
H00W H 0.1020 0.3685 0.7888 0.051 Uiso 1 1 calc R
F00X F 0.2027(6) 0.9056(6) 0.4207(2) 0.112(2) Uani 1 1 d .
F00Y F 0.2606(6) 1.1974(6) 0.4728(2) 0.122(3) Uani 1 1 d .
C00Z C 0.1512(4) 0.6637(6) 0.6604(2) 0.0293(11) Uani 1 1 d .
C010 C 0.1756(4) 0.2614(7) 0.7362(2) 0.0366(13) Uani 1 1 d .
H010 H 0.1799 0.1706 0.7517 0.044 Uiso 1 1 calc R
C011 C 0.1193(4) 0.5110(7) 0.7345(2) 0.0360(13) Uani 1 1 d .
H011 H 0.0866 0.5897 0.7487 0.043 Uiso 1 1 calc R
C012 C 0.5914(4) 0.5318(7) 0.7361(2) 0.0343(12) Uani 1 1 d .
C013 C 0.1411(4) 0.9055(7) 0.6005(2) 0.0369(13) Uani 1 1 d .
H013 H 0.1382 0.9856 0.5795 0.044 Uiso 1 1 calc R
C014 C 0.4126(5) 0.0053(6) 0.5855(3) 0.0389(14) Uani 1 1 d .
H01A H 0.3880 -0.0397 0.5554 0.058 Uiso 1 1 calc GR
H01B H 0.3936 -0.0546 0.6121 0.058 Uiso 1 1 calc GR
H01C H 0.4869 0.0147 0.5864 0.058 Uiso 1 1 calc GR
C015 C 0.1027(5) 0.7912(7) 0.6747(2) 0.0416(14) Uani 1 1 d .
H015 H 0.0736 0.7949 0.7046 0.050 Uiso 1 1 calc R
C016 C -0.0242(4) 0.2714(7) 0.5168(2) 0.0371(13) Uani 1 1 d .
H01D H -0.0337 0.3209 0.4861 0.056 Uiso 1 1 calc GR
H01E H -0.0860 0.2813 0.5341 0.056 Uiso 1 1 calc GR
H01F H -0.0106 0.1692 0.5114 0.056 Uiso 1 1 calc GR
C017 C 0.0975(5) 0.9131(7) 0.6445(3) 0.0442(15) Uani 1 1 d .
H017 H 0.0649 0.9987 0.6539 0.053 Uiso 1 1 calc R
F018 F 0.3492(3) 1.0269(7) 0.4481(4) 0.160(4) Uani 1 1 d .
C019 C 0.1210(5) 0.5356(8) 0.3551(2) 0.0452(15) Uani 1 1 d .
H01G H 0.0661 0.4632 0.3566 0.054 Uiso 1 1 calc R
H01H H 0.1671 0.5044 0.3306 0.054 Uiso 1 1 calc R
C01A C 0.8517(5) 0.5658(10) 0.7902(3) 0.058(2) Uani 1 1 d .
H01I H 0.8857 0.5229 0.7637 0.087 Uiso 1 1 calc GR
H01J H 0.8867 0.5359 0.8204 0.087 Uiso 1 1 calc GR
H01K H 0.8538 0.6709 0.7877 0.087 Uiso 1 1 calc GR
C01B C 0.0752(6) 0.6816(9) 0.3417(3) 0.0574(19) Uani 1 1 d .
H01L H 0.0406 0.6762 0.3099 0.086 Uiso 1 1 calc GR
H01M H 0.1295 0.7539 0.3419 0.086 Uiso 1 1 calc GR
H01N H 0.0259 0.7087 0.3648 0.086 Uiso 1 1 calc GR
C01C C 0.7428(5) 0.5165(10) 0.7886(2) 0.055(2) Uani 1 1 d .
H01O H 0.7398 0.4100 0.7880 0.066 Uiso 1 1 calc R
H01P H 0.7098 0.5509 0.8171 0.066 Uiso 1 1 calc R

loop_
_atom_site_aniso_label
_atom_site_aniso_U_11
_atom_site_aniso_U_22
_atom_site_aniso_U_33
_atom_site_aniso_U_23
_atom_site_aniso_U_13
_atom_site_aniso_U_12
Ru01 0.01476(16) 0.01794(18) 0.02184(18) 0.00173(16) 0.00109(12) -0.00452(15)
P002 0.0200(5) 0.0146(6) 0.0293(6) -0.0008(5) 0.0038(5) -0.0035(5)
N003 0.0180(17) 0.0131(17) 0.0234(18) -0.0030(16) 0.0019(14) -0.0010(15)
O004 0.0240(18) 0.048(2) 0.0295(19) 0.0002(17) -0.0059(15) -0.0001(17)
O005 0.042(2) 0.0270(19) 0.0260(18) 0.0041(16) -0.0080(15) -0.0078(17)
N006 0.0173(18) 0.023(2) 0.027(2) -0.0049(17) -0.0005(15) -0.0040(16)
N007 0.0192(19) 0.0115(18) 0.037(2) 0.0020(17) -0.0016(16) -0.0018(15)
N008 0.0155(16) 0.0117(16) 0.0232(18) -0.0014(15) 0.0039(13) -0.0003(14)
N009 0.0180(18) 0.0165(19) 0.027(2) 0.0022(16) 0.0033(15) -0.0032(15)
O00A 0.040(2) 0.039(2) 0.0240(18) 0.0021(16) 0.0089(16) 0.0126(18)
C00B 0.022(2) 0.017(2) 0.023(2) -0.0020(18) 0.0059(17) 0.0057(18)
C00C 0.0139(19) 0.028(2) 0.025(2) 0.0050(19) -0.0012(17) -0.0036(18)
C00D 0.0158(19) 0.0072(18) 0.029(2) 0.0004(17) 0.0036(17) 0.0014(15)
C00E 0.023(2) 0.019(2) 0.029(2) 0.0034(19) 0.0090(19) 0.0025(18)
C00F 0.0175(19) 0.014(2) 0.027(2) -0.0029(19) 0.0022(16) 0.0027(18)
C00G 0.017(2) 0.0095(19) 0.026(2) -0.0024(17) 0.0047(17) 0.0017(16)
C00H 0.019(2) 0.011(2) 0.034(3) 0.0018(18) 0.0021(18) -0.0027(17)
C00I 0.017(2) 0.015(2) 0.035(3) 0.0024(19) 0.0050(18) 0.0001(17)
C00J 0.018(2) 0.019(2) 0.034(3) -0.004(2) -0.0010(19) -0.0013(18)
F00K 0.118(4) 0.149(6) 0.053(3) 0.045(3) -0.026(3) -0.092(4)
C00L 0.024(2) 0.020(2) 0.024(2) -0.0002(19) 0.0038(18) -0.0008(19)
C00M 0.034(2) 0.016(2) 0.022(2) -0.0028(19) 0.0020(19) 0.011(2)
O00N 0.041(2) 0.108(5) 0.045(3) 0.035(3) -0.013(2) -0.028(3)
C00O 0.023(2) 0.023(2) 0.024(2) -0.0036(19) -0.0011(18) 0.0047(18)
C00P 0.025(2) 0.027(3) 0.036(3) -0.002(2) 0.001(2) -0.001(2)
F00Q 0.037(2) 0.065(3) 0.289(9) 0.059(5) 0.057(4) 0.021(2)
C00R 0.017(2) 0.020(2) 0.034(3) -0.001(2) 0.0026(19) -0.0019(18)
C00S 0.021(2) 0.030(3) 0.034(3) 0.003(2) -0.0006(19) -0.004(2)
C00T 0.021(2) 0.033(3) 0.035(3) -0.002(2) 0.003(2) -0.009(2)
F00U 0.142(5) 0.196(7) 0.080(4) 0.094(4) -0.050(4) -0.122(5)
C00V 0.020(2) 0.031(3) 0.033(3) 0.005(2) 0.0022(19) 0.005(2)
C00W 0.034(3) 0.066(4) 0.030(3) 0.008(3) 0.009(2) -0.004(3)
F00X 0.161(6) 0.052(3) 0.131(5) -0.050(3) 0.062(5) -0.056(4)
F00Y 0.194(7) 0.073(4) 0.105(4) -0.052(3) 0.052(5) -0.083(4)
C00Z 0.024(2) 0.029(3) 0.036(3) -0.005(2) 0.005(2) 0.000(2)
C010 0.032(3) 0.039(3) 0.039(3) 0.018(3) 0.002(2) 0.002(2)
C011 0.033(3) 0.036(3) 0.041(3) -0.007(2) 0.011(2) 0.002(2)
C012 0.026(2) 0.046(3) 0.030(3) -0.001(3) -0.002(2) -0.002(3)
C013 0.036(3) 0.028(3) 0.047(3) 0.001(3) 0.005(3) 0.003(2)
C014 0.038(3) 0.020(3) 0.059(4) -0.001(2) 0.005(3) -0.001(2)
C015 0.045(3) 0.035(3) 0.046(3) -0.005(3) 0.015(3) 0.008(3)
C016 0.020(2) 0.036(3) 0.055(4) -0.009(3) -0.006(2) -0.005(2)
C017 0.042(3) 0.027(3) 0.064(4) -0.009(3) 0.010(3) 0.015(3)
F018 0.028(2) 0.077(4) 0.379(12) 0.111(6) 0.045(4) 0.009(2)
C019 0.057(4) 0.047(4) 0.028(3) 0.000(3) -0.016(3) -0.008(3)
C01A 0.034(3) 0.090(6) 0.047(4) 0.003(4) -0.014(3) 0.007(4)
C01B 0.043(4) 0.069(5) 0.059(4) 0.012(4) -0.009(3) -0.006(4)
C01C 0.038(3) 0.083(6) 0.041(3) 0.013(4) -0.020(3) 0.004(4)

loop_
_atom_type_symbol
_atom_type_description
_atom_type_scat_dispersion_real
_atom_type_scat_dispersion_imag
_atom_type_scat_source
C C 0.0033 0.0016 'International Tables Vol C Tables 4.2.6.8 and 6.1.1.4'
H H 0.0000 0.0000 'International Tables Vol C Tables 4.2.6.8 and 6.1.1.4'
F F 0.0171 0.0103 'International Tables Vol C Tables 4.2.6.8 and 6.1.1.4'
N N 0.0061 0.0033 'International Tables Vol C Tables 4.2.6.8 and 6.1.1.4'
O O 0.0106 0.0060 'International Tables Vol C Tables 4.2.6.8 and 6.1.1.4'
P P 0.1023 0.0942 'International Tables Vol C Tables 4.2.6.8 and 6.1.1.4'
Ru Ru -1.2594 0.8363 'International Tables Vol C Tables 4.2.6.8 and 6.1.1.4'

loop_
_geom_angle_atom_site_label_1
_geom_angle_atom_site_label_2
_geom_angle_atom_site_label_3
_geom_angle
N003 Ru01 N006 90.02(15)
N003 Ru01 N008 77.65(14)
N006 Ru01 N008 93.46(15)
N007 Ru01 N003 90.17(15)
N007 Ru01 N006 173.98(17)
N007 Ru01 N008 92.46(16)
N009 Ru01 N003 172.73(15)
N009 Ru01 N006 91.87(16)
N009 Ru01 N007 88.68(16)
N009 Ru01 N008 95.22(15)
N009 Ru01 C00C 90.41(17)
C00C Ru01 N003 96.83(17)
C00C Ru01 N006 80.43(19)
C00C Ru01 N007 93.57(19)
C00C Ru01 N008 171.84(18)
F00Q P002 F00K 90.6(4)
F00Q P002 F00U 89.9(4)
F00Q P002 F00X 86.3(4)
F00Q P002 F00Y 95.4(4)
F00Q P002 F018 179.1(5)
F00U P002 F00K 178.8(5)
F00U P002 F00X 86.1(4)
F00U P002 F018 89.3(4)
F00X P002 F00K 92.9(4)
F00Y P002 F00K 86.0(3)
F00Y P002 F00U 95.1(4)
F00Y P002 F00X 178.0(3)
F00Y P002 F018 84.2(4)
F018 P002 F00K 90.1(4)
F018 P002 F00X 94.1(4)
C00D N003 Ru01 116.8(3)
C00L N003 Ru01 125.0(3)
C00L N003 C00D 118.0(4)
C012 O004 C01C 115.1(5)
C00M O005 C019 116.6(4)
C00P N006 Ru01 126.8(4)
C00P N006 C00Z 118.6(4)
C00Z N006 Ru01 114.6(3)
C00T N007 Ru01 179.1(5)
C00F N008 Ru01 127.0(3)
C00F N008 C00G 118.3(4)
C00G N008 Ru01 114.5(3)
C00R N009 Ru01 174.3(4)
C00E C00B C00M 119.0(4)
C00F C00B C00E 118.8(4)
C00F C00B C00M 122.1(4)
C00S C00C Ru01 115.4(4)
C00V C00C Ru01 128.4(4)
C00V C00C C00S 116.3(4)
N003 C00D C00G 115.6(4)
N003 C00D C00H 121.4(4)
C00H C00D C00G 123.0(4)
C00B C00E H00E 120.4
C00I C00E C00B 119.2(4)
C00I C00E H00E 120.4
N008 C00F C00B 122.9(4)
N008 C00F H00F 118.5
C00B C00F H00F 118.5
N008 C00G C00D 114.8(4)
N008 C00G C00I 121.6(4)
C00I C00G C00D 123.6(4)
C00D C00H H00H 120.1
C00J C00H C00D 119.8(4)
C00J C00H H00H 120.1
C00E C00I C00G 119.2(4)
C00E C00I H00I 120.4
C00G C00I H00I 120.4
C00H C00J H00J 120.6
C00H C00J C00O 118.9(4)
C00O C00J H00J 120.6
N003 C00L H00L 118.9
N003 C00L C00O 122.2(4)
C00O C00L H00L 118.9
O005 C00M C00B 111.7(4)
O00A C00M O005 125.3(5)
O00A C00M C00B 122.9(5)
C00J C00O C00L 119.5(4)
C00J C00O C012 123.1(5)
C00L C00O C012 117.2(5)
N006 C00P H00P 118.1
N006 C00P C013 123.7(5)
C013 C00P H00P 118.1
N009 C00R C016 179.1(6)
C00C C00S C00Z 114.2(5)
C011 C00S C00C 122.1(5)
C011 C00S C00Z 123.7(5)
N007 C00T C014 178.7(6)
C00C C00V H00V 119.1
C010 C00V C00C 121.9(5)
C010 C00V H00V 119.1
C010 C00W H00W 120.4
C011 C00W H00W 120.4
C011 C00W C010 119.2(5)
N006 C00Z C00S 115.4(5)
N006 C00Z C015 119.6(5)
C015 C00Z C00S 124.9(5)
C00V C010 C00W 120.2(5)
C00V C010 H010 119.9
C00W C010 H010 119.9
C00S C011 H011 119.9
C00W C011 C00S 120.3(5)
C00W C011 H011 119.9
O004 C012 C00O 112.4(5)
O00N C012 O004 124.6(5)
O00N C012 C00O 123.0(5)
C00P C013 H013 120.6
C00P C013 C017 118.8(6)
C017 C013 H013 120.6
C00T C014 H01A 109.5
C00T C014 H01B 109.5
C00T C014 H01C 109.5
H01A C014 H01B 109.5
H01A C014 H01C 109.5
H01B C014 H01C 109.5
C00Z C015 H015 119.9
C00Z C015 C017 120.3(6)
C017 C015 H015 119.9
C00R C016 H01D 109.5
C00R C016 H01E 109.5
C00R C016 H01F 109.5
H01D C016 H01E 109.5
H01D C016 H01F 109.5
H01E C016 H01F 109.5
C013 C017 C015 119.0(5)
C013 C017 H017 120.5
C015 C017 H017 120.5
O005 C019 H01G 109.8
O005 C019 H01H 109.8
O005 C019 C01B 109.5(5)
H01G C019 H01H 108.2
C01B C019 H01G 109.8
C01B C019 H01H 109.8
H01I C01A H01J 109.5
H01I C01A H01K 109.5
H01J C01A H01K 109.5
C01C C01A H01I 109.5
C01C C01A H01J 109.5
C01C C01A H01K 109.5
C019 C01B H01L 109.5
C019 C01B H01M 109.5
C019 C01B H01N 109.5
H01L C01B H01M 109.5
H01L C01B H01N 109.5
H01M C01B H01N 109.5
O004 C01C C01A 108.2(6)
O004 C01C H01O 110.1
O004 C01C H01P 110.1
C01A C01C H01O 110.1
C01A C01C H01P 110.1
H01O C01C H01P 108.4

loop_
_geom_bond_atom_site_label_1
_geom_bond_atom_site_label_2
_geom_bond_distance
Ru01 N003 2.047(4)
Ru01 N006 2.054(4)
Ru01 N007 2.034(4)
Ru01 N008 2.135(4)
Ru01 N009 2.021(4)
Ru01 C00C 2.029(5)
P002 F00K 1.554(5)
P002 F00Q 1.522(4)
P002 F00U 1.540(5)
P002 F00X 1.554(5)
P002 F00Y 1.535(5)
P002 F018 1.551(5)
N003 C00D 1.362(6)
N003 C00L 1.346(6)
O004 C012 1.324(6)
O004 C01C 1.465(7)
O005 C00M 1.325(6)
O005 C019 1.467(6)
N006 C00P 1.327(7)
N006 C00Z 1.385(7)
N007 C00T 1.132(7)
N008 C00F 1.340(6)
N008 C00G 1.355(5)
N009 C00R 1.137(6)
O00A C00M 1.206(6)
C00B C00E 1.385(7)
C00B C00F 1.371(6)
C00B C00M 1.496(7)
C00C C00S 1.403(7)
C00C C00V 1.397(7)
C00D C00G 1.467(6)
C00D C00H 1.388(6)
C00E H00E 0.9300
C00E C00I 1.376(7)
C00F H00F 0.9300
C00G C00I 1.388(6)
C00H H00H 0.9300
C00H C00J 1.373(7)
C00I H00I 0.9300
C00J H00J 0.9300
C00J C00O 1.374(7)
C00L H00L 0.9300
C00L C00O 1.386(7)
O00N C012 1.189(7)
C00O C012 1.499(7)
C00P H00P 0.9300
C00P C013 1.371(8)
C00R C016 1.448(7)
C00S C00Z 1.468(8)
C00S C011 1.400(8)
C00T C014 1.444(8)
C00V H00V 0.9300
C00V C010 1.393(7)
C00W H00W 0.9300
C00W C010 1.398(9)
C00W C011 1.367(9)
C00Z C015 1.387(8)
C010 H010 0.9300
C011 H011 0.9300
C013 H013 0.9300
C013 C017 1.373(9)
C014 H01A 0.9600
C014 H01B 0.9600
C014 H01C 0.9600
C015 H015 0.9300
C015 C017 1.387(9)
C016 H01D 0.9600
C016 H01E 0.9600
C016 H01F 0.9600
C017 H017 0.9300
C019 H01G 0.9700
C019 H01H 0.9700
C019 C01B 1.491(10)
C01A H01I 0.9600
C01A H01J 0.9600
C01A H01K 0.9600
C01A C01C 1.471(9)
C01B H01L 0.9600
C01B H01M 0.9600
C01B H01N 0.9600
C01C H01O 0.9700
C01C H01P 0.9700
